data_1569522
loop_
_publ_author_name
'Pearcy, Aston C.'
'Lisboa, Lynn S.'
'Preston, Dan'
'Page, Nick B.'
'Lawrence, Tristan'
'Wright, L. James'
'Hartinger, Christian G.'
'Crowley, James D.'

_publ_section_title
;
 Exploiting reduced-symmetry ligands with pyridyl and imidazole donors to
 construct a second-generation stimuli-responsive heterobimetallic
 [PdPtL<sub>4</sub>]<sup>4+</sup> cage.
;
_journal_issue 32
_journal_name_full 'Chemical science'
_journal_page_first 8615
_journal_page_last 8623
_journal_paper_doi 10.1039/d3sc01354e
_journal_volume 14
_journal_year 2023
_chemical_formula_moiety 'C18 H16 N6'
_chemical_formula_sum 'C18 H16 N6'
_chemical_formula_weight 316.37
_space_group_crystal_system triclinic
_space_group_IT_number 2
_space_group_name_Hall '-P 1'
_space_group_name_H-M_alt 'P -1'
_atom_sites_solution_hydrogens geom
_atom_sites_solution_primary dual
_audit_creation_date 2021-11-09
_audit_creation_method
;
Olex2 1.2
(compiled 2017.08.10 svn.r3458 for OlexSys, GUI svn.r5381)
;
_audit_update_record
;
2023-06-22 deposited with the CCDC.	2023-07-14 downloaded from the CCDC.
;
_cell_angle_alpha 87.811(8)
_cell_angle_beta 79.902(8)
_cell_angle_gamma 87.432(8)
_cell_formula_units_Z 2
_cell_length_a 5.6355(5)
_cell_length_b 9.7050(9)
_cell_length_c 14.0179(13)
_cell_measurement_reflns_used 3291
_cell_measurement_temperature 100.01(11)
_cell_measurement_theta_max 28.9710
_cell_measurement_theta_min 4.1240
_cell_volume 753.68(12)
_computing_cell_refinement 'CrysAlisPro 1.171.40.67a (Rigaku OD, 2019)'
_computing_data_collection 'CrysAlisPro 1.171.40.67a (Rigaku OD, 2019)'
_computing_data_reduction 'CrysAlisPro 1.171.40.67a (Rigaku OD, 2019)'
_computing_molecular_graphics 'Olex2 (Dolomanov et al., 2009)'
_computing_publication_material 'Olex2 (Dolomanov et al., 2009)'
_computing_structure_refinement 'ShelXL (Sheldrick, 2015)'
_computing_structure_solution 'ShelXT (Sheldrick, 2015)'
_diffrn_ambient_environment N~2~
_diffrn_ambient_temperature 100.01(11)
_diffrn_detector 'CCD plate'
_diffrn_detector_area_resol_mean 5.1725
_diffrn_detector_type Atlas
_diffrn_measured_fraction_theta_full 0.998
_diffrn_measured_fraction_theta_max 0.871
_diffrn_measurement_details
;
List of Runs (angles in degrees, time in seconds):

  # Type    Start    End  Width  t~exp~   \w     \q     \k     \f   Frames
#--------------------------------------------------------------------------
  1  \w    -39.00  63.00   1.00   85.94    --  -10.53  57.00 -60.00  102
  2  \w    -35.00  64.00   1.00   85.94    --  -10.53  38.00  60.00   99
  3  \w    -15.00  30.00   1.00   85.94    --  -10.53 -99.00  60.00   45
  4  \w    -43.00  21.00   1.00   85.94    --  -10.53  77.00-180.00   64
  5  \w    -42.00  22.00   1.00   85.94    --  -10.53 -77.00-150.00   64
  6  \w    -84.00  -5.00   1.00   85.94    --  -10.53 -57.00 -30.00   79
;
_diffrn_measurement_device 'four-circle diffractometer'
_diffrn_measurement_device_type 'SuperNova, Dual, Cu at home/near, Atlas'
_diffrn_measurement_method '\w scans'
_diffrn_orient_matrix_type 'CrysAlisPro convention (1999,Acta A55,543-557)'
_diffrn_orient_matrix_UB_11 0.0395046000
_diffrn_orient_matrix_UB_12 -0.0551666000
_diffrn_orient_matrix_UB_13 0.0287649000
_diffrn_orient_matrix_UB_21 -0.0289840000
_diffrn_orient_matrix_UB_22 -0.0479698000
_diffrn_orient_matrix_UB_23 -0.0327147000
_diffrn_orient_matrix_UB_31 0.1181860000
_diffrn_orient_matrix_UB_32 0.0036069000
_diffrn_orient_matrix_UB_33 -0.0273195000
_diffrn_radiation_monochromator mirror
_diffrn_radiation_probe x-ray
_diffrn_radiation_type MoK\a
_diffrn_radiation_wavelength 0.71073
_diffrn_reflns_av_R_equivalents 0.0798
_diffrn_reflns_av_unetI/netI 0.0937
_diffrn_reflns_Laue_measured_fraction_full 0.998
_diffrn_reflns_Laue_measured_fraction_max 0.871
_diffrn_reflns_limit_h_max 7
_diffrn_reflns_limit_h_min -7
_diffrn_reflns_limit_k_max 13
_diffrn_reflns_limit_k_min -12
_diffrn_reflns_limit_l_max 19
_diffrn_reflns_limit_l_min -19
_diffrn_reflns_number 9357
_diffrn_reflns_point_group_measured_fraction_full 0.998
_diffrn_reflns_point_group_measured_fraction_max 0.871
_diffrn_reflns_theta_full 25.242
_diffrn_reflns_theta_max 29.402
_diffrn_reflns_theta_min 3.573
_diffrn_source 'micro-focus sealed X-ray tube'
_diffrn_source_type 'SuperNova (Mo) X-ray Source'
_exptl_absorpt_coefficient_mu 0.089
_exptl_absorpt_correction_T_max 1.00000
_exptl_absorpt_correction_T_min 0.03021
_exptl_absorpt_correction_type multi-scan
_exptl_absorpt_process_details
;
CrysAlisPro 1.171.40.67a (Rigaku Oxford Diffraction, 2019)
Empirical absorption correction using spherical harmonics,
 implemented in SCALE3 ABSPACK scaling algorithm.
;
_exptl_crystal_colour 'clear light colourless'
_exptl_crystal_colour_lustre clear
_exptl_crystal_colour_modifier light
_exptl_crystal_colour_primary colourless
_exptl_crystal_density_diffrn 1.394
_exptl_crystal_description needle
_exptl_crystal_F_000 332
_exptl_crystal_size_max 0.429
_exptl_crystal_size_mid 0.063
_exptl_crystal_size_min 0.052
_refine_diff_density_max 0.285
_refine_diff_density_min -0.337
_refine_diff_density_rms 0.066
_refine_ls_extinction_method none
_refine_ls_goodness_of_fit_ref 1.042
_refine_ls_hydrogen_treatment constr
_refine_ls_matrix_type full
_refine_ls_number_parameters 217
_refine_ls_number_reflns 3626
_refine_ls_number_restraints 0
_refine_ls_restrained_S_all 1.042
_refine_ls_R_factor_all 0.0975
_refine_ls_R_factor_gt 0.0637
_refine_ls_shift/su_max 0.000
_refine_ls_shift/su_mean 0.000
_refine_ls_structure_factor_coef Fsqd
_refine_ls_weighting_details 'w=1/[\s^2^(Fo^2^)+(0.0518P)^2^+0.3261P] where P=(Fo^2^+2Fc^2^)/3'
_refine_ls_weighting_scheme calc
_refine_ls_wR_factor_gt 0.1400
_refine_ls_wR_factor_ref 0.1621
_reflns_Friedel_coverage 0.000
_reflns_number_gt 2447
_reflns_number_total 3626
_reflns_threshold_expression 'I > 2\s(I)'
_cod_data_source_file d3sc01354e2.cif
_cod_data_source_block acp_035
_cod_depositor_comments 'Adding full bibliography for 1569522--1569526.cif.'
_cod_database_code 1569522
_shelx_shelxl_version_number 2016/6
_chemical_oxdiff_formula 'C18 H16 N6'
_chemical_oxdiff_usercomment M372
_shelx_space_group_comment
;
The symmetry employed for this shelxl refinement is uniquely defined
by the following loop, which should always be used as a source of
symmetry information in preference to the above space-group names.
They are only intended as comments.
;
_reflns_odcompleteness_completeness 99.84
_reflns_odcompleteness_iscentric 1
_reflns_odcompleteness_theta 26.32
_olex2_refinement_description
;
1. Fixed Uiso
 At 1.2 times of:
  All C(H) groups, All C(H,H) groups
2.a Secondary CH2 refined with riding coordinates:
 C11(H11a,H11b), C4(H4a,H4b)
2.b Aromatic/amide H refined with riding coordinates:
 C12(H12), C18(H18), C15(H15), C9(H9), C1(H1), C17(H17), C16(H16), C7(H7),
 C6(H6), C10(H10), C3(H3), C2(H2)
;
_olex2_submission_special_instructions 'No special instructions were received'
_oxdiff_exptl_absorpt_empirical_details
;
Empirical correction (ABSPACK) includes:
- Absorption correction using spherical harmonics
- Frame scaling
;
_oxdiff_exptl_absorpt_empirical_full_max 11.326
_oxdiff_exptl_absorpt_empirical_full_min 0.454

loop_
_space_group_symop_operation_xyz
'x, y, z'
'-x, -y, -z'

loop_
_atom_site_label
_atom_site_type_symbol
_atom_site_fract_x
_atom_site_fract_y
_atom_site_fract_z
_atom_site_U_iso_or_equiv
_atom_site_adp_type
_atom_site_occupancy
_atom_site_site_symmetry_order
_atom_site_calc_flag
_atom_site_refinement_flags_posn
_atom_site_refinement_flags_adp
_atom_site_refinement_flags_occupancy
_atom_site_disorder_assembly
_atom_site_disorder_group
N3 N 0.5257(3) 0.68678(18) 0.15322(12) 0.0169(4) Uani 1 1 d . . . . .
N5 N 0.2233(3) 0.60116(19) 0.10607(14) 0.0208(4) Uani 1 1 d . . . . .
N4 N 0.3132(3) 0.71785(19) 0.12433(13) 0.0211(4) Uani 1 1 d . . . . .
N2 N 0.8238(3) 0.7287(2) 0.62584(13) 0.0217(4) Uani 1 1 d . . . . .
N6 N 0.4409(3) 0.1099(2) 0.13472(14) 0.0238(5) Uani 1 1 d . . . . .
N1 N 1.1294(3) 0.6453(2) 0.69357(14) 0.0268(5) Uani 1 1 d . . . . .
C13 C 0.3795(4) 0.4945(2) 0.12365(15) 0.0165(5) Uani 1 1 d . . . . .
C14 C 0.3316(4) 0.3508(2) 0.11020(14) 0.0168(5) Uani 1 1 d . . . . .
C12 C 0.5723(4) 0.5504(2) 0.15381(15) 0.0177(5) Uani 1 1 d . . . . .
H12 H 0.706808 0.503398 0.171006 0.021 Uiso 1 1 calc R . . . .
C8 C 0.6541(4) 0.8027(2) 0.28866(15) 0.0175(5) Uani 1 1 d . . . . .
C18 C 0.4750(4) 0.2441(2) 0.14243(16) 0.0204(5) Uani 1 1 d . . . . .
H18 H 0.603274 0.268073 0.171281 0.025 Uiso 1 1 calc R . . . .
C15 C 0.1390(4) 0.3130(2) 0.06734(15) 0.0197(5) Uani 1 1 d . . . . .
H15 H 0.038827 0.380261 0.044190 0.024 Uiso 1 1 calc R . . . .
C9 C 0.4607(4) 0.7541(2) 0.35460(16) 0.0222(5) Uani 1 1 d . . . . .
H9 H 0.334166 0.714643 0.332285 0.027 Uiso 1 1 calc R . . . .
C11 C 0.6694(4) 0.7951(2) 0.18037(15) 0.0178(5) Uani 1 1 d . . . . .
H11A H 0.614831 0.883153 0.155259 0.021 Uiso 1 1 calc R . . . .
H11B H 0.836537 0.778658 0.150569 0.021 Uiso 1 1 calc R . . . .
C1 C 0.9930(4) 0.7558(3) 0.67936(16) 0.0232(5) Uani 1 1 d . . . . .
H1 H 1.011198 0.842001 0.703321 0.028 Uiso 1 1 calc R . . . .
C5 C 0.6408(4) 0.8226(2) 0.48921(16) 0.0194(5) Uani 1 1 d . . . . .
C17 C 0.2539(4) 0.0773(2) 0.09341(16) 0.0225(5) Uani 1 1 d . . . . .
H17 H 0.227093 -0.015482 0.087081 0.027 Uiso 1 1 calc R . . . .
C16 C 0.0991(4) 0.1749(2) 0.05974(16) 0.0218(5) Uani 1 1 d . . . . .
H16 H -0.029782 0.147805 0.032446 0.026 Uiso 1 1 calc R . . . .
C7 C 0.8412(4) 0.8607(2) 0.32401(16) 0.0216(5) Uani 1 1 d . . . . .
H7 H 0.972880 0.892970 0.280783 0.026 Uiso 1 1 calc R . . . .
C4 C 0.6404(4) 0.8262(2) 0.59701(16) 0.0227(5) Uani 1 1 d . . . . .
H4A H 0.672364 0.918777 0.613852 0.027 Uiso 1 1 calc R . . . .
H4B H 0.482603 0.802868 0.632128 0.027 Uiso 1 1 calc R . . . .
C6 C 0.8341(4) 0.8711(2) 0.42283(16) 0.0231(5) Uani 1 1 d . . . . .
H6 H 0.960364 0.911092 0.444996 0.028 Uiso 1 1 calc R . . . .
C10 C 0.4541(4) 0.7639(3) 0.45408(16) 0.0236(5) Uani 1 1 d . . . . .
H10 H 0.323175 0.730883 0.497369 0.028 Uiso 1 1 calc R . . . .
C3 C 0.8521(5) 0.5919(3) 0.60574(19) 0.0321(6) Uani 1 1 d . . . . .
H3 H 0.760875 0.542418 0.570694 0.038 Uiso 1 1 calc R . . . .
C2 C 1.0405(5) 0.5426(3) 0.64733(18) 0.0312(6) Uani 1 1 d . . . . .
H2 H 1.100640 0.451743 0.644728 0.037 Uiso 1 1 calc R . . . .

loop_
_atom_site_aniso_label
_atom_site_aniso_U_11
_atom_site_aniso_U_22
_atom_site_aniso_U_33
_atom_site_aniso_U_23
_atom_site_aniso_U_13
_atom_site_aniso_U_12
N3 0.0188(9) 0.0168(10) 0.0164(9) -0.0005(7) -0.0065(7) 0.0005(7)
N5 0.0222(9) 0.0178(10) 0.0243(10) -0.0029(8) -0.0098(8) 0.0018(8)
N4 0.0214(9) 0.0218(11) 0.0219(10) -0.0012(8) -0.0093(8) 0.0022(8)
N2 0.0239(9) 0.0255(11) 0.0164(9) 0.0007(8) -0.0054(8) -0.0019(8)
N6 0.0262(10) 0.0209(11) 0.0256(11) 0.0009(8) -0.0082(9) -0.0001(8)
N1 0.0273(10) 0.0326(12) 0.0203(10) 0.0026(9) -0.0048(9) 0.0002(9)
C13 0.0199(10) 0.0196(12) 0.0099(10) 0.0003(8) -0.0029(8) 0.0029(9)
C14 0.0198(10) 0.0196(12) 0.0111(10) 0.0000(8) -0.0028(8) -0.0007(9)
C12 0.0186(10) 0.0185(11) 0.0162(11) -0.0002(8) -0.0042(9) 0.0014(9)
C8 0.0199(10) 0.0161(11) 0.0172(11) -0.0002(8) -0.0059(9) 0.0041(9)
C18 0.0220(10) 0.0205(12) 0.0195(11) -0.0014(9) -0.0059(9) 0.0012(9)
C15 0.0205(10) 0.0242(12) 0.0141(10) 0.0010(9) -0.0029(9) 0.0016(9)
C9 0.0170(10) 0.0290(13) 0.0220(12) -0.0012(10) -0.0069(9) -0.0028(9)
C11 0.0205(10) 0.0151(11) 0.0183(11) -0.0010(8) -0.0051(9) 0.0004(9)
C1 0.0242(11) 0.0278(13) 0.0186(11) -0.0018(9) -0.0054(9) -0.0024(10)
C5 0.0196(10) 0.0213(12) 0.0173(11) -0.0018(9) -0.0044(9) 0.0046(9)
C17 0.0265(11) 0.0184(12) 0.0229(12) -0.0027(9) -0.0039(10) -0.0032(9)
C16 0.0236(11) 0.0255(13) 0.0174(11) -0.0011(9) -0.0060(9) -0.0018(10)
C7 0.0231(11) 0.0240(13) 0.0180(11) 0.0000(9) -0.0036(9) -0.0045(9)
C4 0.0225(11) 0.0276(13) 0.0182(11) -0.0014(9) -0.0051(9) 0.0021(10)
C6 0.0250(11) 0.0245(13) 0.0217(12) -0.0032(9) -0.0081(10) -0.0046(10)
C10 0.0196(10) 0.0311(14) 0.0194(12) 0.0006(10) -0.0018(9) -0.0009(10)
C3 0.0452(15) 0.0221(13) 0.0333(14) -0.0017(11) -0.0183(12) -0.0033(11)
C2 0.0418(14) 0.0236(13) 0.0289(14) 0.0009(10) -0.0100(12) 0.0037(11)

loop_
_atom_type_symbol
_atom_type_description
_atom_type_scat_dispersion_real
_atom_type_scat_dispersion_imag
_atom_type_scat_source
C C 0.0033 0.0016 'International Tables Vol C Tables 4.2.6.8 and 6.1.1.4'
H H 0.0000 0.0000 'International Tables Vol C Tables 4.2.6.8 and 6.1.1.4'
N N 0.0061 0.0033 'International Tables Vol C Tables 4.2.6.8 and 6.1.1.4'

loop_
_exptl_crystal_face_index_h
_exptl_crystal_face_index_k
_exptl_crystal_face_index_l
_exptl_crystal_face_perp_dist
0 -11 -13 0.0291
7 4 -4 0.1815
-7 -5 3 0.1728
0 14 0 0.0049
0 -1 -20 0.0374
0 1 19 0.0155
0 -14 0 0.0361

loop_
_geom_angle_atom_site_label_1
_geom_angle_atom_site_label_2
_geom_angle_atom_site_label_3
_geom_angle
_geom_angle_site_symmetry_1
_geom_angle_site_symmetry_3
_geom_angle_publ_flag
N4 N3 C11 120.70(17) . . ?
C12 N3 N4 110.87(17) . . ?
C12 N3 C11 128.42(17) . . ?
N4 N5 C13 108.79(17) . . ?
N5 N4 N3 107.32(17) . . ?
C1 N2 C4 126.9(2) . . ?
C1 N2 C3 106.67(19) . . ?
C3 N2 C4 126.4(2) . . ?
C18 N6 C17 116.83(19) . . ?
C1 N1 C2 104.69(19) . . ?
N5 C13 C14 122.36(18) . . ?
N5 C13 C12 107.66(19) . . ?
C12 C13 C14 129.98(19) . . ?
C18 C14 C13 120.70(19) . . ?
C18 C14 C15 117.0(2) . . ?
C15 C14 C13 122.30(19) . . ?
N3 C12 C13 105.36(18) . . ?
C9 C8 C11 122.70(19) . . ?
C9 C8 C7 118.5(2) . . ?
C7 C8 C11 118.83(19) . . ?
N6 C18 C14 124.6(2) . . ?
C16 C15 C14 119.3(2) . . ?
C8 C9 C10 120.6(2) . . ?
N3 C11 C8 112.94(17) . . ?
N1 C1 N2 112.0(2) . . ?
C6 C5 C4 120.8(2) . . ?
C10 C5 C4 120.8(2) . . ?
C10 C5 C6 118.4(2) . . ?
N6 C17 C16 123.3(2) . . ?
C15 C16 C17 118.9(2) . . ?
C6 C7 C8 120.9(2) . . ?
N2 C4 C5 111.02(18) . . ?
C7 C6 C5 120.9(2) . . ?
C5 C10 C9 120.8(2) . . ?
C2 C3 N2 106.1(2) . . ?
C3 C2 N1 110.5(2) . . ?

loop_
_geom_bond_atom_site_label_1
_geom_bond_atom_site_label_2
_geom_bond_distance
_geom_bond_site_symmetry_2
_geom_bond_publ_flag
N3 N4 1.348(2) . ?
N3 C12 1.338(3) . ?
N3 C11 1.456(3) . ?
N5 N4 1.313(3) . ?
N5 C13 1.372(3) . ?
N2 C1 1.353(3) . ?
N2 C4 1.468(3) . ?
N2 C3 1.365(3) . ?
N6 C18 1.337(3) . ?
N6 C17 1.343(3) . ?
N1 C1 1.320(3) . ?
N1 C2 1.368(3) . ?
C13 C14 1.458(3) . ?
C13 C12 1.373(3) . ?
C14 C18 1.395(3) . ?
C14 C15 1.398(3) . ?
C8 C9 1.387(3) . ?
C8 C11 1.510(3) . ?
C8 C7 1.390(3) . ?
C15 C16 1.380(3) . ?
C9 C10 1.395(3) . ?
C5 C4 1.513(3) . ?
C5 C6 1.390(3) . ?
C5 C10 1.389(3) . ?
C17 C16 1.385(3) . ?
C7 C6 1.386(3) . ?
C3 C2 1.359(3) . ?

loop_
_exptl_oxdiff_crystal_face_indexfrac_h
_exptl_oxdiff_crystal_face_indexfrac_k
_exptl_oxdiff_crystal_face_indexfrac_l
_exptl_oxdiff_crystal_face_x
_exptl_oxdiff_crystal_face_y
_exptl_oxdiff_crystal_face_z
-0.2621 -10.7785 -12.5659 0.2228 0.9357 0.2734
7.0613 4.4745 -3.6906 -0.0740 -0.2986 0.9515
-7.0590 -4.7599 3.3460 0.0800 0.3235 -0.9429
-0.4262 13.6158 0.2881 -0.7597 -0.6502 -0.0091
-0.3244 -1.4688 -19.5274 -0.4935 0.7187 0.4898
-0.1163 1.3609 19.3571 0.4771 -0.6952 -0.5377
-0.0014 -13.6577 0.1837 0.7587 0.6492 -0.0544
